data_4078257
loop_
_publ_author_name
'Oliva-Madrid, Mar\'ia-Jos\'e'
'Garc\?\'ia-L\'opez, Jos\'e-Antonio'
'Saura-Llamas, Isabel'
'Bautista, Delia'
'Vicente, Jos\'e'

_publ_section_title
;
 Ortho Palladation of the Phenethylamines of Biological
 Relevancel-Tyrosine Methyl Ester and Homoveratrylamine. Reactivity of the
 Palladacycles toward CO and Isocyanides. Synthesis of the Natural
 Alkaloid Corydaldine
;
_journal_issue 9
_journal_name_full Organometallics
_journal_page_first 3647
_journal_paper_doi 10.1021/om300141b
_journal_volume 31
_journal_year 2012
_chemical_formula_sum 'C15 H18 F3 N3 O6 Pd S'
_chemical_formula_weight 531.78
_chemical_name_systematic
; 
 ? 
;
_space_group_IT_number 14
_symmetry_cell_setting monoclinic
_symmetry_space_group_name_Hall '-P 2yn'
_symmetry_space_group_name_H-M 'P 1 21/n 1'
_atom_sites_solution_hydrogens geom
_atom_sites_solution_primary direct
_atom_sites_solution_secondary difmap
_audit_creation_method SHELXL-97
_cell_angle_alpha 90.00
_cell_angle_beta 98.898(2)
_cell_angle_gamma 90.00
_cell_formula_units_Z 4
_cell_length_a 7.2906(4)
_cell_length_b 16.5411(9)
_cell_length_c 17.4266(15)
_cell_measurement_reflns_used 3882
_cell_measurement_temperature 100(2)
_cell_measurement_theta_max 25.48
_cell_measurement_theta_min 2.37
_cell_volume 2076.3(2)
_computing_cell_refinement 'Bruker SAINT'
_computing_data_collection 'Bruker SMART'
_computing_data_reduction 'Bruker SAINT'
_computing_molecular_graphics 'Bruker SHELXTL'
_computing_publication_material 'Bruker SHELXTL'
_computing_structure_refinement 'SHELXL-97 (Sheldrick, 1997)'
_computing_structure_solution 'SHELXS-97 (Sheldrick, 1990)'
_diffrn_ambient_temperature 100(2)
_diffrn_detector_area_resol_mean 8.26
_diffrn_measured_fraction_theta_full 0.999
_diffrn_measured_fraction_theta_max 0.949
_diffrn_measurement_device_type 'Bruker SMART APEC CCD'
_diffrn_measurement_method \w-scan
_diffrn_radiation_monochromator graphite
_diffrn_radiation_source 'fine-focus sealed tube'
_diffrn_radiation_type MoK\a
_diffrn_radiation_wavelength 0.71073
_diffrn_reflns_av_R_equivalents 0.0606
_diffrn_reflns_av_sigmaI/netI 0.0526
_diffrn_reflns_limit_h_max 9
_diffrn_reflns_limit_h_min -9
_diffrn_reflns_limit_k_max 21
_diffrn_reflns_limit_k_min -21
_diffrn_reflns_limit_l_max 22
_diffrn_reflns_limit_l_min -23
_diffrn_reflns_number 23593
_diffrn_reflns_theta_full 26.00
_diffrn_reflns_theta_max 28.16
_diffrn_reflns_theta_min 2.37
_exptl_absorpt_coefficient_mu 1.057
_exptl_absorpt_correction_T_max 0.9590
_exptl_absorpt_correction_T_min 0.7885
_exptl_absorpt_correction_type multi-scan
_exptl_absorpt_process_details SADABS
_exptl_crystal_colour colourless
_exptl_crystal_density_diffrn 1.701
_exptl_crystal_density_method 'not measured'
_exptl_crystal_description lath
_exptl_crystal_F_000 1064
_exptl_crystal_size_max 0.15
_exptl_crystal_size_mid 0.09
_exptl_crystal_size_min 0.04
_refine_diff_density_max 0.986
_refine_diff_density_min -1.349
_refine_diff_density_rms 0.129
_refine_ls_extinction_method none
_refine_ls_goodness_of_fit_ref 1.129
_refine_ls_hydrogen_treatment 'OH and NH2(with SADI) free, oredered methyls rigid, others riding'
_refine_ls_matrix_type full
_refine_ls_number_parameters 276
_refine_ls_number_reflns 4837
_refine_ls_number_restraints 7
_refine_ls_restrained_S_all 1.128
_refine_ls_R_factor_all 0.0713
_refine_ls_R_factor_gt 0.0556
_refine_ls_shift/su_max 0.000
_refine_ls_shift/su_mean 0.000
_refine_ls_structure_factor_coef Fsqd
_refine_ls_weighting_details 'calc w=1/[\s^2^(Fo^2^)+(0.0386P)^2^+5.7623P] where P=(Fo^2^+2Fc^2^)/3'
_refine_ls_weighting_scheme calc
_refine_ls_wR_factor_gt 0.1066
_refine_ls_wR_factor_ref 0.1122
_reflns_number_gt 4067
_reflns_number_total 4837
_reflns_threshold_expression >2sigma(I)
_cod_data_source_file om300141b_si_002.cif
_cod_data_source_block joa333s
_cod_original_sg_symbol_H-M 'P 2(1)/n'
_cod_database_code 4078257

loop_
_symmetry_equiv_pos_as_xyz
'x, y, z'
'-x+1/2, y+1/2, -z+1/2'
'-x, -y, -z'
'x-1/2, -y-1/2, z-1/2'

loop_
_atom_site_label
_atom_site_type_symbol
_atom_site_fract_x
_atom_site_fract_y
_atom_site_fract_z
_atom_site_U_iso_or_equiv
_atom_site_adp_type
_atom_site_occupancy
_atom_site_symmetry_multiplicity
_atom_site_calc_flag
_atom_site_refinement_flags
_atom_site_disorder_assembly
_atom_site_disorder_group
Pd1 Pd 0.78569(5) 0.44711(2) -0.004738(18) 0.01515(10) Uani 1 1 d . . .
N1 N 0.8996(6) 0.3989(2) -0.0946(2) 0.0208(8) Uani 1 1 d D . .
H1B H 0.883(6) 0.434(2) -0.128(2) 0.009(11) Uiso 1 1 d D . .
H1A H 1.010(5) 0.401(3) -0.077(3) 0.022(14) Uiso 1 1 d D . .
N2 N 0.6985(5) 0.4969(2) 0.0883(2) 0.0190(8) Uani 1 1 d . . .
N3 N 0.7252(5) 0.5594(2) -0.0647(2) 0.0225(8) Uani 1 1 d . . .
C1 C 0.8343(6) 0.3424(3) 0.0496(2) 0.0165(9) Uani 1 1 d . . .
C2 C 0.7970(6) 0.2703(3) 0.0068(2) 0.0196(9) Uani 1 1 d . . .
C3 C 0.8381(7) 0.1968(3) 0.0440(3) 0.0228(10) Uani 1 1 d . . .
H3 H 0.8143 0.1481 0.0153 0.027 Uiso 1 1 calc R . .
C4 C 0.9132(7) 0.1926(3) 0.1223(3) 0.0258(10) Uani 1 1 d . . .
H4 H 0.9398 0.1418 0.1469 0.031 Uiso 1 1 calc R . .
C5 C 0.9485(6) 0.2639(3) 0.1638(2) 0.0207(9) Uani 1 1 d . . .
O1 O 1.0272(5) 0.2573(2) 0.24038(19) 0.0293(8) Uani 1 1 d . . .
H01 H 1.043(8) 0.301(4) 0.260(3) 0.033(16) Uiso 1 1 d . . .
C6 C 0.9075(6) 0.3380(3) 0.1283(2) 0.0176(9) Uani 1 1 d . . .
H6 H 0.9294 0.3863 0.1578 0.021 Uiso 1 1 calc R . .
C7 C 0.7226(6) 0.2733(3) -0.0786(3) 0.0214(10) Uani 1 1 d . . .
H7A H 0.6025 0.3024 -0.0866 0.026 Uiso 1 1 calc R . .
H7B H 0.7002 0.2176 -0.0986 0.026 Uiso 1 1 calc R . .
C8 C 0.8578(6) 0.3158(3) -0.1237(2) 0.0209(10) Uani 1 1 d . . .
H8 H 0.8008 0.3187 -0.1797 0.025 Uiso 1 1 calc R . .
O2 O 1.1874(5) 0.2977(2) -0.0888(2) 0.0343(9) Uani 1 1 d . . .
O3 O 1.0152(5) 0.1972(2) -0.1477(3) 0.0519(12) Uani 1 1 d . . .
C9 C 1.0394(7) 0.2703(3) -0.1176(3) 0.0274(11) Uani 1 1 d . A .
C10 C 1.1846(16) 0.1443(8) -0.1255(13) 0.039(4) Uiso 0.53(4) 1 d P A 1
H10A H 1.1611 0.0907 -0.1490 0.047 Uiso 0.53(4) 1 calc PR A 1
H10B H 1.2109 0.1390 -0.0689 0.047 Uiso 0.53(4) 1 calc PR A 1
H10C H 1.2915 0.1689 -0.1443 0.047 Uiso 0.53(4) 1 calc PR A 1
C10' C 1.1739(18) 0.1517(8) -0.1601(14) 0.037(4) Uiso 0.47(4) 1 d P A 2
H10D H 1.1340 0.0991 -0.1829 0.044 Uiso 0.47(4) 1 calc PR A 2
H10E H 1.2551 0.1433 -0.1105 0.044 Uiso 0.47(4) 1 calc PR A 2
H10F H 1.2417 0.1812 -0.1957 0.044 Uiso 0.47(4) 1 calc PR A 2
C11 C 0.6788(7) 0.6202(3) -0.0882(3) 0.0277(11) Uani 1 1 d . . .
C12 C 0.6194(8) 0.7002(4) -0.1172(4) 0.0519(18) Uani 1 1 d . . .
H12A H 0.4951 0.7115 -0.1050 0.078 Uiso 1 1 calc R . .
H12B H 0.6163 0.7019 -0.1736 0.078 Uiso 1 1 calc R . .
H12C H 0.7067 0.7409 -0.0924 0.078 Uiso 1 1 calc R . .
C13 C 0.6650(6) 0.5321(3) 0.1401(3) 0.0209(10) Uani 1 1 d . . .
C14 C 0.6239(8) 0.5763(3) 0.2071(3) 0.0309(12) Uani 1 1 d . . .
H14A H 0.5123 0.5538 0.2239 0.046 Uiso 1 1 calc R . .
H14B H 0.6028 0.6334 0.1934 0.046 Uiso 1 1 calc R . .
H14C H 0.7289 0.5717 0.2494 0.046 Uiso 1 1 calc R . .
C99 C 0.1035(9) 0.5350(3) 0.3895(3) 0.0421(15) Uani 1 1 d D . .
F1 F -0.0795(6) 0.5321(3) 0.3886(2) 0.0652(12) Uani 1 1 d D . .
F2 F 0.1841(7) 0.5017(3) 0.4535(2) 0.0750(13) Uani 1 1 d D . .
F3 F 0.1517(8) 0.6111(2) 0.3883(3) 0.0885(16) Uani 1 1 d D . .
S1 S 0.16312(17) 0.48259(7) 0.30347(7) 0.0246(3) Uani 1 1 d . . .
O4 O 0.0946(6) 0.4023(2) 0.3138(2) 0.0372(9) Uani 1 1 d . . .
O5 O 0.3603(6) 0.4903(3) 0.3124(3) 0.0593(13) Uani 1 1 d . . .
O6 O 0.0630(6) 0.5264(3) 0.2404(2) 0.0487(11) Uani 1 1 d . . .

loop_
_atom_site_aniso_label
_atom_site_aniso_U_11
_atom_site_aniso_U_22
_atom_site_aniso_U_33
_atom_site_aniso_U_23
_atom_site_aniso_U_13
_atom_site_aniso_U_12
Pd1 0.01708(17) 0.01519(16) 0.01326(16) 0.00082(14) 0.00258(11) -0.00213(14)
N1 0.027(2) 0.018(2) 0.019(2) 0.0007(16) 0.0079(17) -0.0021(17)
N2 0.022(2) 0.0145(18) 0.0203(19) 0.0018(15) 0.0041(15) -0.0005(15)
N3 0.022(2) 0.023(2) 0.0224(19) 0.0044(17) 0.0019(15) -0.0020(17)
C1 0.017(2) 0.018(2) 0.017(2) 0.0010(17) 0.0078(16) -0.0021(17)
C2 0.023(2) 0.021(2) 0.016(2) 0.0014(17) 0.0073(18) -0.0030(19)
C3 0.035(3) 0.015(2) 0.020(2) -0.0044(18) 0.0077(19) -0.0065(19)
C4 0.039(3) 0.017(2) 0.022(2) 0.0046(19) 0.007(2) 0.000(2)
C5 0.027(2) 0.021(2) 0.015(2) 0.0026(18) 0.0058(18) -0.0021(19)
O1 0.049(2) 0.0208(18) 0.0159(16) 0.0027(14) -0.0019(15) -0.0013(16)
C6 0.022(2) 0.014(2) 0.018(2) -0.0022(17) 0.0059(17) -0.0026(17)
C7 0.025(2) 0.019(2) 0.021(2) 0.0003(18) 0.0025(18) -0.0043(18)
C8 0.030(3) 0.020(2) 0.013(2) -0.0029(17) 0.0045(18) -0.0038(19)
O2 0.027(2) 0.035(2) 0.041(2) -0.0025(17) 0.0061(16) -0.0057(16)
O3 0.030(2) 0.028(2) 0.100(4) -0.024(2) 0.018(2) -0.0036(17)
C9 0.030(3) 0.026(3) 0.029(3) -0.002(2) 0.009(2) -0.005(2)
C11 0.017(2) 0.030(3) 0.038(3) 0.006(2) 0.010(2) -0.003(2)
C12 0.037(3) 0.034(3) 0.088(5) 0.030(3) 0.020(3) 0.011(3)
C13 0.018(2) 0.014(2) 0.030(3) 0.0045(19) 0.0051(19) -0.0003(17)
C14 0.036(3) 0.029(3) 0.030(3) -0.004(2) 0.014(2) 0.007(2)
C99 0.067(4) 0.027(3) 0.034(3) 0.002(2) 0.010(3) -0.004(3)
F1 0.072(3) 0.074(3) 0.059(3) 0.001(2) 0.039(2) 0.016(2)
F2 0.117(4) 0.078(3) 0.0243(19) -0.0053(19) -0.007(2) 0.006(3)
F3 0.149(5) 0.033(2) 0.091(3) -0.027(2) 0.041(3) -0.019(3)
S1 0.0299(7) 0.0222(6) 0.0235(6) 0.0037(5) 0.0099(5) -0.0006(5)
O4 0.058(3) 0.0244(19) 0.030(2) -0.0014(16) 0.0078(18) -0.0119(18)
O5 0.039(3) 0.056(3) 0.089(4) 0.009(3) 0.027(2) -0.002(2)
O6 0.065(3) 0.051(3) 0.031(2) 0.0173(19) 0.009(2) 0.016(2)

loop_
_atom_type_symbol
_atom_type_description
_atom_type_scat_dispersion_real
_atom_type_scat_dispersion_imag
_atom_type_scat_source
C C 0.0033 0.0016 'International Tables Vol C Tables 4.2.6.8 and 6.1.1.4'
H H 0.0000 0.0000 'International Tables Vol C Tables 4.2.6.8 and 6.1.1.4'
N N 0.0061 0.0033 'International Tables Vol C Tables 4.2.6.8 and 6.1.1.4'
F F 0.0171 0.0103 'International Tables Vol C Tables 4.2.6.8 and 6.1.1.4'
S S 0.1246 0.1234 'International Tables Vol C Tables 4.2.6.8 and 6.1.1.4'
Pd Pd -0.9988 1.0072 'International Tables Vol C Tables 4.2.6.8 and 6.1.1.4'
O O 0.0106 0.0060 'International Tables Vol C Tables 4.2.6.8 and 6.1.1.4'

loop_
_geom_angle_atom_site_label_1
_geom_angle_atom_site_label_2
_geom_angle_atom_site_label_3
_geom_angle
C1 Pd1 N2 91.64(16)
C1 Pd1 N1 87.77(16)
N2 Pd1 N1 174.54(16)
C1 Pd1 N3 178.39(16)
N2 Pd1 N3 88.35(15)
N1 Pd1 N3 92.39(15)
C8 N1 Pd1 122.5(3)
C13 N2 Pd1 171.6(4)
C11 N3 Pd1 170.3(4)
C6 C1 C2 119.3(4)
C6 C1 Pd1 121.9(3)
C2 C1 Pd1 118.8(3)
C3 C2 C1 118.9(4)
C3 C2 C7 120.7(4)
C1 C2 C7 120.4(4)
C2 C3 C4 121.8(4)
C5 C4 C3 118.8(4)
O1 C5 C6 122.2(4)
O1 C5 C4 117.1(4)
C6 C5 C4 120.7(4)
C5 C6 C1 120.5(4)
C2 C7 C8 111.2(4)
N1 C8 C9 107.8(4)
N1 C8 C7 111.5(4)
C9 C8 C7 111.3(4)
C9 O3 C10' 118.9(7)
C9 O3 C10 112.0(6)
C10' O3 C10 23.7(6)
O2 C9 O3 124.5(5)
O2 C9 C8 124.1(5)
O3 C9 C8 111.5(4)
N3 C11 C12 178.8(6)
N2 C13 C14 179.1(5)
F2 C99 F3 109.5(5)
F2 C99 F1 108.3(5)
F3 C99 F1 107.8(5)
F2 C99 S1 111.5(4)
F3 C99 S1 110.1(4)
F1 C99 S1 109.6(4)
O6 S1 O5 115.3(3)
O6 S1 O4 114.8(3)
O5 S1 O4 115.6(3)
O6 S1 C99 103.4(3)
O5 S1 C99 103.3(3)
O4 S1 C99 101.7(2)

loop_
_geom_bond_atom_site_label_1
_geom_bond_atom_site_label_2
_geom_bond_distance
Pd1 C1 1.979(4)
Pd1 N2 2.008(4)
Pd1 N1 2.044(4)
Pd1 N3 2.143(4)
N1 C8 1.482(6)
N2 C13 1.131(6)
N3 C11 1.119(6)
C1 C6 1.395(6)
C1 C2 1.411(6)
C2 C3 1.388(6)
C2 C7 1.503(6)
C3 C4 1.391(6)
C4 C5 1.386(7)
C5 O1 1.373(5)
C5 C6 1.385(6)
C7 C8 1.525(6)
C8 C9 1.512(7)
O2 C9 1.206(6)
O3 C9 1.318(6)
O3 C10' 1.425(13)
O3 C10 1.515(13)
C11 C12 1.457(7)
C13 C14 1.449(6)
C99 F2 1.300(6)
C99 F3 1.308(6)
C99 F1 1.332(7)
C99 S1 1.841(6)
S1 O6 1.421(4)
S1 O5 1.428(4)
S1 O4 1.440(4)

loop_
_geom_hbond_atom_site_label_D
_geom_hbond_atom_site_label_H
_geom_hbond_atom_site_label_A
_geom_hbond_distance_DH
_geom_hbond_distance_HA
_geom_hbond_distance_DA
_geom_hbond_angle_DHA
_geom_hbond_site_symmetry_A
N1 H1B O6 0.82(3) 2.15(4) 2.875(5) 147(4) 3_665
O1 H01 O4 0.80(6) 1.92(6) 2.726(5) 176(6) 1_655
C14 H14A O5 0.98 2.29 3.190(7) 152.5 .
